data_7122325
loop_
_publ_author_name
'Li, Lian-Hua'
'Niu, Zhi-Jie'
'Li, Ying-Xiu'
'Liang, Yong-Min'

_publ_section_title
;
 Transition-metal-free multinitrogenation of amides by C-C bond cleavage:
 a new approach to tetrazoles.
;
_journal_issue 79
_journal_name_full 'Chemical communications (Cambridge, England)'
_journal_page_first 11148
_journal_page_last 11151
_journal_paper_doi 10.1039/c8cc06324a
_journal_volume 54
_journal_year 2018
_chemical_formula_moiety 'C13 H17 N5'
_chemical_formula_sum 'C13 H17 N5'
_chemical_formula_weight 243.32
_space_group_crystal_system monoclinic
_space_group_IT_number 15
_space_group_name_Hall '-C 2yc'
_space_group_name_H-M_alt 'C 1 2/c 1'
_symmetry_space_group_name_Hall '-C 2yc'
_symmetry_space_group_name_H-M 'C 1 2/c 1'
_atom_sites_solution_hydrogens geom
_atom_sites_solution_primary direct
_atom_sites_solution_secondary difmap
_audit_creation_date 2018-03-07
_audit_creation_method
;
Olex2 1.2
(compiled 2017.03.28 svn.r3405 for OlexSys, GUI svn.r5337)
;
_audit_update_record
;
2018-06-28 deposited with the CCDC.
2018-09-10 downloaded from the CCDC.
;
_cell_angle_alpha 90.00
_cell_angle_beta 106.224(10)
_cell_angle_gamma 90.00
_cell_formula_units_Z 8
_cell_length_a 20.970(2)
_cell_length_b 7.2564(6)
_cell_length_c 17.3888(17)
_cell_measurement_reflns_used 1473
_cell_measurement_temperature 290.04(10)
_cell_measurement_theta_max 68.6910
_cell_measurement_theta_min 4.3910
_cell_volume 2540.6(4)
_computing_cell_refinement 'CrysAlisPro 1.171.38.41 (Rigaku OD, 2015)'
_computing_data_collection 'CrysAlisPro 1.171.38.41 (Rigaku OD, 2015)'
_computing_data_reduction 'CrysAlisPro 1.171.38.41 (Rigaku OD, 2015)'
_computing_molecular_graphics 'Olex2 (Dolomanov et al., 2009)'
_computing_publication_material 'Olex2 (Dolomanov et al., 2009)'
_computing_structure_refinement 'ShelXL (Sheldrick, 2015)'
_computing_structure_solution 'ShelXS (Sheldrick, 2008)'
_diffrn_ambient_environment air
_diffrn_ambient_temperature 290.04(10)
_diffrn_detector 'CCD plate'
_diffrn_detector_area_resol_mean 16.0733
_diffrn_detector_type Eos
_diffrn_measured_fraction_theta_full 0.980
_diffrn_measured_fraction_theta_max 0.980
_diffrn_measurement_details
;
List of Runs (angles in degrees, time in seconds):

  # Type    Start    End  Width  t~exp~   \w     \q     \k     \f   Frames
#--------------------------------------------------------------------------
  1  \w     -8.00  19.00   1.50    2.00    --    0.00  57.00-120.00   18
  2  \w     22.00  49.00   1.50    2.00    --    0.00  57.00-120.00   18
  3  \w     28.00 115.00   1.50    2.00    --   54.00  38.00 -30.00   58
  4  \w     88.00 178.00   1.50    4.00    --  108.00  25.00-120.00   60
  5  \w    117.00 166.50   1.50    4.00    --  108.00 111.00 -90.00   33
  6  \w    123.00 150.00   1.50    4.00    --  108.00 178.00  30.00   18
  7  \w     96.00 130.50   1.50    4.00    --  108.00  63.00 -90.00   23
  8  \w     85.00 178.00   1.50    4.00    --  108.00  38.00 -30.00   62
  9  \w     89.00 134.00   1.50    4.00    --  108.00 -38.00 -60.00   30
 10  \w     69.00 114.00   1.50    4.00    --  108.00-111.00-180.00   30
 11  \w     40.00 137.50   1.50    4.00    --  108.00 -77.00-180.00   65
 12  \w     39.00 108.00   1.50    2.00    --   54.00-125.00   0.00   46
 13  \w     40.00  70.00   1.50    4.00    --  108.00 -38.00 -60.00   20
 14  \w    -18.00  79.50   1.50    2.00    --   54.00 -38.00 150.00   65
 15  \w     32.00  63.50   1.50    2.00    --    0.00  57.00 150.00   21
;
_diffrn_measurement_device 'four-circle diffractometer'
_diffrn_measurement_device_type 'SuperNova, Dual, Cu at zero, Eos'
_diffrn_measurement_method '\w scans'
_diffrn_orient_matrix_type 'CrysAlisPro convention (1999,Acta A55,543-557)'
_diffrn_orient_matrix_UB_11 -0.0674408000
_diffrn_orient_matrix_UB_12 -0.0066905000
_diffrn_orient_matrix_UB_13 0.0189864000
_diffrn_orient_matrix_UB_21 0.0355213000
_diffrn_orient_matrix_UB_22 0.0263321000
_diffrn_orient_matrix_UB_23 0.0896870000
_diffrn_orient_matrix_UB_31 -0.0065922000
_diffrn_orient_matrix_UB_32 0.2105332000
_diffrn_orient_matrix_UB_33 -0.0107350000
_diffrn_radiation_monochromator mirror
_diffrn_radiation_probe x-ray
_diffrn_radiation_type CuK\a
_diffrn_radiation_wavelength 1.54184
_diffrn_reflns_av_R_equivalents 0.0318
_diffrn_reflns_av_unetI/netI 0.0488
_diffrn_reflns_limit_h_max 25
_diffrn_reflns_limit_h_min -24
_diffrn_reflns_limit_k_max 8
_diffrn_reflns_limit_k_min -4
_diffrn_reflns_limit_l_max 21
_diffrn_reflns_limit_l_min -16
_diffrn_reflns_number 4434
_diffrn_reflns_theta_full 69.99
_diffrn_reflns_theta_max 69.99
_diffrn_reflns_theta_min 4.39
_diffrn_source 'micro-focus sealed X-ray tube'
_diffrn_source_type 'SuperNova (Cu) X-ray Source'
_exptl_absorpt_coefficient_mu 0.644
_exptl_absorpt_correction_T_max 1.00000
_exptl_absorpt_correction_T_min 0.50697
_exptl_absorpt_correction_type multi-scan
_exptl_absorpt_process_details
;
CrysAlisPro 1.171.38.41 (Rigaku Oxford Diffraction, 2015)
Empirical absorption correction using spherical harmonics,
 implemented in SCALE3 ABSPACK scaling algorithm.
;
_exptl_crystal_colour 'clear light colourless'
_exptl_crystal_colour_lustre clear
_exptl_crystal_colour_modifier light
_exptl_crystal_colour_primary colourless
_exptl_crystal_density_diffrn 1.272
_exptl_crystal_density_method 'not measured'
_exptl_crystal_description needle
_exptl_crystal_F_000 1040
_exptl_crystal_size_max 0.14
_exptl_crystal_size_mid 0.03
_exptl_crystal_size_min 0.02
_refine_diff_density_max 0.149
_refine_diff_density_min -0.171
_refine_diff_density_rms 0.040
_refine_ls_extinction_method none
_refine_ls_goodness_of_fit_ref 1.060
_refine_ls_hydrogen_treatment constr
_refine_ls_matrix_type full
_refine_ls_number_parameters 163
_refine_ls_number_reflns 2362
_refine_ls_number_restraints 0
_refine_ls_restrained_S_all 1.060
_refine_ls_R_factor_all 0.0619
_refine_ls_R_factor_gt 0.0453
_refine_ls_shift/su_max 0.000
_refine_ls_shift/su_mean 0.000
_refine_ls_structure_factor_coef Fsqd
_refine_ls_weighting_details 'calc w=1/[\s^2^(Fo^2^)+(0.0521P)^2^+0.2389P] where P=(Fo^2^+2Fc^2^)/3'
_refine_ls_weighting_scheme calc
_refine_ls_wR_factor_gt 0.1099
_refine_ls_wR_factor_ref 0.1257
_reflns_number_gt 1798
_reflns_number_total 2362
_reflns_threshold_expression >2sigma(I)
_cod_data_source_file c8cc06324a2.cif
_cod_data_source_block lilh_0306_2
_cod_depositor_comments 'Adding full bibliography for 7122325--7122329.cif.'
_cod_database_code 7122325
_reflns_odcompleteness_completeness 99.43
_reflns_odcompleteness_iscentric 1
_reflns_odcompleteness_theta 66.97
_olex2_refinement_description
;
1. Fixed Uiso
 At 1.2 times of:
  All C(H) groups, All C(H,H) groups
2.a Secondary CH2 refined with riding coordinates:
 C1(H1A,H1B), C2(H2A,H2B), C3(H3A,H3B), C4(H4A,H4B), C7(H7A,H7B), C8(H8A,H8B)
2.b Aromatic/amide H refined with riding coordinates:
 C10(H10), C11(H11), C12(H12), C13(H13), C14(H14)
;
_olex2_date_sample_data_collection 2018-03-06
_olex2_submission_special_instructions 'No special instructions were received'
_oxdiff_exptl_absorpt_empirical_details
;
Empirical correction (ABSPACK) includes:
- Absorption correction using spherical harmonics
- Frame scaling
;
_oxdiff_exptl_absorpt_empirical_full_max 2.412
_oxdiff_exptl_absorpt_empirical_full_min 0.710

loop_
_space_group_symop_id
_space_group_symop_operation_xyz
1 'x, y, z'
2 '-x, y, -z+1/2'
3 'x+1/2, y+1/2, z'
4 '-x+1/2, y+1/2, -z+1/2'
5 '-x, -y, -z'
6 'x, -y, z-1/2'
7 '-x+1/2, -y+1/2, -z'
8 'x+1/2, -y+1/2, z-1/2'

loop_
_atom_site_label
_atom_site_type_symbol
_atom_site_fract_x
_atom_site_fract_y
_atom_site_fract_z
_atom_site_U_iso_or_equiv
_atom_site_adp_type
_atom_site_occupancy
_atom_site_calc_flag
_atom_site_refinement_flags_posn
N1 N 0.06896(7) 0.2811(2) -0.04821(8) 0.0390(4) Uani 1 d .
N2 N -0.04258(7) 0.2767(2) -0.04478(9) 0.0417(4) Uani 1 d .
N3 N -0.07279(7) 0.2303(2) 0.01249(10) 0.0471(4) Uani 1 d .
N4 N -0.03065(7) 0.1786(2) 0.07807(9) 0.0431(4) Uani 1 d .
N5 N 0.03064(6) 0.18839(19) 0.06495(8) 0.0322(3) Uani 1 d .
C1 C 0.13952(9) 0.2440(3) -0.01765(11) 0.0398(4) Uani 1 d .
H1A H 0.1478 0.1134 -0.0078 0.048 Uiso 1 calc R
H1B H 0.1588 0.3114 0.0315 0.048 Uiso 1 calc R
C2 C 0.16716(11) 0.3111(3) -0.08486(13) 0.0548(5) Uani 1 d .
H2A H 0.1791 0.4404 -0.0781 0.066 Uiso 1 calc R
H2B H 0.2059 0.2402 -0.0867 0.066 Uiso 1 calc R
C3 C 0.11035(11) 0.2808(3) -0.16002(12) 0.0506(5) Uani 1 d .
H3A H 0.1144 0.3614 -0.2029 0.061 Uiso 1 calc R
H3B H 0.1090 0.1539 -0.1779 0.061 Uiso 1 calc R
C4 C 0.04930(10) 0.3276(3) -0.13376(11) 0.0487(5) Uani 1 d .
H4A H 0.0383 0.4573 -0.1419 0.058 Uiso 1 calc R
H4B H 0.0114 0.2548 -0.1628 0.058 Uiso 1 calc R
C5 C 0.02228(8) 0.2507(2) -0.01082(9) 0.0320(4) Uani 1 d .
C7 C 0.08846(8) 0.1518(2) 0.13295(9) 0.0317(4) Uani 1 d .
H7A H 0.1245 0.1055 0.1134 0.038 Uiso 1 calc R
H7B H 0.0773 0.0575 0.1666 0.038 Uiso 1 calc R
C8 C 0.11140(9) 0.3250(2) 0.18264(11) 0.0403(4) Uani 1 d .
H8A H 0.1248 0.4171 0.1498 0.048 Uiso 1 calc R
H8B H 0.0747 0.3751 0.1998 0.048 Uiso 1 calc R
C9 C 0.16881(8) 0.2840(2) 0.25515(9) 0.0305(4) Uani 1 d .
C10 C 0.23415(9) 0.3062(2) 0.25267(10) 0.0350(4) Uani 1 d .
H10 H 0.2428 0.3477 0.2060 0.042 Uiso 1 calc R
C11 C 0.28668(8) 0.2665(2) 0.31985(11) 0.0385(4) Uani 1 d .
H11 H 0.3302 0.2818 0.3177 0.046 Uiso 1 calc R
C12 C 0.27461(9) 0.2049(2) 0.38942(10) 0.0392(4) Uani 1 d .
H12 H 0.3098 0.1788 0.4342 0.047 Uiso 1 calc R
C13 C 0.20999(10) 0.1820(2) 0.39219(10) 0.0404(4) Uani 1 d .
H13 H 0.2016 0.1406 0.4391 0.049 Uiso 1 calc R
C14 C 0.15739(9) 0.2203(2) 0.32541(10) 0.0353(4) Uani 1 d .
H14 H 0.1140 0.2032 0.3278 0.042 Uiso 1 calc R

loop_
_atom_site_aniso_label
_atom_site_aniso_U_11
_atom_site_aniso_U_22
_atom_site_aniso_U_33
_atom_site_aniso_U_23
_atom_site_aniso_U_13
_atom_site_aniso_U_12
N1 0.0311(8) 0.0516(9) 0.0308(7) 0.0026(6) 0.0029(6) 0.0068(7)
N2 0.0262(7) 0.0518(9) 0.0391(8) -0.0039(7) -0.0039(6) 0.0047(6)
N3 0.0245(7) 0.0632(11) 0.0483(9) -0.0045(8) 0.0013(7) 0.0028(7)
N4 0.0266(7) 0.0579(10) 0.0427(8) -0.0037(7) 0.0062(6) 0.0001(7)
N5 0.0232(7) 0.0388(8) 0.0310(7) -0.0041(6) 0.0012(5) 0.0004(6)
C1 0.0296(9) 0.0477(10) 0.0404(9) 0.0022(8) 0.0071(7) 0.0010(8)
C2 0.0476(12) 0.0615(13) 0.0593(12) 0.0124(10) 0.0218(10) -0.0001(10)
C3 0.0697(14) 0.0440(11) 0.0432(10) 0.0089(8) 0.0243(10) 0.0070(10)
C4 0.0525(12) 0.0562(12) 0.0339(9) 0.0077(8) 0.0062(8) 0.0090(10)
C5 0.0287(8) 0.0314(8) 0.0302(7) -0.0054(6) -0.0013(6) 0.0019(7)
C7 0.0264(8) 0.0349(8) 0.0284(7) -0.0003(6) -0.0010(6) 0.0018(7)
C8 0.0384(10) 0.0348(9) 0.0371(9) -0.0050(7) -0.0071(7) 0.0068(7)
C9 0.0297(8) 0.0276(8) 0.0297(8) -0.0050(6) 0.0006(6) 0.0009(6)
C10 0.0384(9) 0.0333(8) 0.0335(8) 0.0018(6) 0.0104(7) -0.0017(7)
C11 0.0266(8) 0.0344(9) 0.0503(10) -0.0054(7) 0.0036(7) -0.0041(7)
C12 0.0398(10) 0.0349(9) 0.0321(8) -0.0057(7) -0.0078(7) 0.0003(7)
C13 0.0523(11) 0.0402(10) 0.0263(7) -0.0020(7) 0.0070(7) -0.0036(8)
C14 0.0299(8) 0.0372(9) 0.0374(8) -0.0061(7) 0.0073(7) -0.0036(7)

loop_
_atom_type_symbol
_atom_type_description
_atom_type_scat_dispersion_real
_atom_type_scat_dispersion_imag
_atom_type_scat_source
C C 0.0181 0.0091 'International Tables Vol C Tables 4.2.6.8 and 6.1.1.4'
H H 0.0000 0.0000 'International Tables Vol C Tables 4.2.6.8 and 6.1.1.4'
N N 0.0311 0.0180 'International Tables Vol C Tables 4.2.6.8 and 6.1.1.4'

loop_
_geom_angle_atom_site_label_1
_geom_angle_atom_site_label_2
_geom_angle_atom_site_label_3
_geom_angle
C1 N1 C4 112.51(15)
C5 N1 C1 127.00(15)
C5 N1 C4 119.65(15)
C5 N2 N3 105.41(14)
N4 N3 N2 112.00(14)
N3 N4 N5 106.34(15)
N4 N5 C7 117.46(14)
C5 N5 N4 107.85(13)
C5 N5 C7 134.31(14)
N1 C1 H1A 111.1
N1 C1 H1B 111.1
N1 C1 C2 103.15(15)
H1A C1 H1B 109.1
C2 C1 H1A 111.1
C2 C1 H1B 111.1
C1 C2 H2A 111.0
C1 C2 H2B 111.0
H2A C2 H2B 109.0
C3 C2 C1 103.83(16)
C3 C2 H2A 111.0
C3 C2 H2B 111.0
C2 C3 H3A 111.0
C2 C3 H3B 111.0
H3A C3 H3B 109.0
C4 C3 C2 103.56(16)
C4 C3 H3A 111.0
C4 C3 H3B 111.0
N1 C4 C3 103.45(15)
N1 C4 H4A 111.1
N1 C4 H4B 111.1
C3 C4 H4A 111.1
C3 C4 H4B 111.1
H4A C4 H4B 109.0
N1 C5 N2 123.73(16)
N1 C5 N5 127.88(15)
N2 C5 N5 108.39(15)
N5 C7 H7A 109.3
N5 C7 H7B 109.3
N5 C7 C8 111.57(13)
H7A C7 H7B 108.0
C8 C7 H7A 109.3
C8 C7 H7B 109.3
C7 C8 H8A 109.4
C7 C8 H8B 109.4
H8A C8 H8B 108.0
C9 C8 C7 111.23(14)
C9 C8 H8A 109.4
C9 C8 H8B 109.4
C10 C9 C8 120.88(16)
C14 C9 C8 120.49(16)
C14 C9 C10 118.63(15)
C9 C10 H10 119.9
C9 C10 C11 120.28(16)
C11 C10 H10 119.9
C10 C11 H11 119.8
C12 C11 C10 120.46(16)
C12 C11 H11 119.8
C11 C12 H12 120.2
C11 C12 C13 119.54(15)
C13 C12 H12 120.2
C12 C13 H13 119.8
C12 C13 C14 120.36(16)
C14 C13 H13 119.8
C9 C14 H14 119.6
C13 C14 C9 120.72(16)
C13 C14 H14 119.6

loop_
_geom_bond_atom_site_label_1
_geom_bond_atom_site_label_2
_geom_bond_distance
N1 C1 1.451(2)
N1 C4 1.468(2)
N1 C5 1.336(2)
N2 N3 1.363(2)
N2 C5 1.336(2)
N3 N4 1.288(2)
N4 N5 1.368(2)
N5 C5 1.357(2)
N5 C7 1.4620(19)
C1 H1A 0.9700
C1 H1B 0.9700
C1 C2 1.522(3)
C2 H2A 0.9700
C2 H2B 0.9700
C2 C3 1.518(3)
C3 H3A 0.9700
C3 H3B 0.9700
C3 C4 1.513(3)
C4 H4A 0.9700
C4 H4B 0.9700
C7 H7A 0.9700
C7 H7B 0.9700
C7 C8 1.525(2)
C8 H8A 0.9700
C8 H8B 0.9700
C8 C9 1.510(2)
C9 C10 1.392(2)
C9 C14 1.388(2)
C10 H10 0.9300
C10 C11 1.393(2)
C11 H11 0.9300
C11 C12 1.378(3)
C12 H12 0.9300
C12 C13 1.379(3)
C13 H13 0.9300
C13 C14 1.388(2)
C14 H14 0.9300

loop_
_geom_torsion_atom_site_label_1
_geom_torsion_atom_site_label_2
_geom_torsion_atom_site_label_3
_geom_torsion_atom_site_label_4
_geom_torsion
N1 C1 C2 C3 -30.2(2)
N2 N3 N4 N5 -0.6(2)
N3 N2 C5 N1 179.87(16)
N3 N2 C5 N5 0.55(19)
N3 N4 N5 C5 0.9(2)
N3 N4 N5 C7 174.80(15)
N4 N5 C5 N1 179.82(17)
N4 N5 C5 N2 -0.90(19)
N4 N5 C7 C8 -85.90(19)
N5 C7 C8 C9 176.98(14)
C1 N1 C4 C3 10.8(2)
C1 N1 C5 N2 -175.25(17)
C1 N1 C5 N5 3.9(3)
C1 C2 C3 C4 37.2(2)
C2 C3 C4 N1 -29.3(2)
C4 N1 C1 C2 12.2(2)
C4 N1 C5 N2 -6.5(3)
C4 N1 C5 N5 172.64(17)
C5 N1 C1 C2 -178.44(18)
C5 N1 C4 C3 -159.43(16)
C5 N2 N3 N4 0.0(2)
C5 N5 C7 C8 86.0(2)
C7 N5 C5 N1 7.4(3)
C7 N5 C5 N2 -173.34(17)
C7 C8 C9 C10 93.5(2)
C7 C8 C9 C14 -85.4(2)
C8 C9 C10 C11 -179.55(15)
C8 C9 C14 C13 179.87(15)
C9 C10 C11 C12 0.0(3)
C10 C9 C14 C13 0.9(2)
C10 C11 C12 C13 0.2(3)
C11 C12 C13 C14 0.1(3)
C12 C13 C14 C9 -0.7(3)
C14 C9 C10 C11 -0.6(2)
